data_7705779
loop_
_publ_author_name
'Plajer, Alex J.'
'Crusius, Daniel'
'Jethwa, Rajesh B.'
'Garc\'ia-Romero, \'Alvaro'
'Bond, Andrew D.'
'Garc\'ia-Rodr\'iguez, Ra\'ul'
'Wright, Dominic S.'

_publ_section_title
;
 Coordination chemistry of the bench-stable tris-2-pyridyl pnictogen
 ligands [E(6-Me-2-py)<sub>3</sub>] (E = As, As[double bond, length as
 m-dash]O, Sb).
;
_journal_issue 7
_journal_name_full 'Dalton transactions (Cambridge, England : 2003)'
_journal_page_first 2393
_journal_page_last 2402
_journal_paper_doi 10.1039/d0dt03732j
_journal_volume 50
_journal_year 2021
_chemical_formula_moiety 'C28 H32 Cl2 N3 Ru Sb'
_chemical_formula_sum 'C28 H32 Cl2 N3 Ru Sb'
_chemical_formula_weight 704.28
_space_group_crystal_system triclinic
_space_group_IT_number 2
_space_group_name_Hall '-P 1'
_space_group_name_H-M_alt 'P -1'
_atom_sites_solution_hydrogens geom
_atom_sites_solution_primary dual
_atom_sites_solution_secondary difmap
_audit_creation_method SHELXL-2018/1
_audit_update_record
;
2020-10-20 deposited with the CCDC.	2020-11-26 downloaded from the CCDC.
;
_cell_angle_alpha 80.5130(13)
_cell_angle_beta 80.3017(13)
_cell_angle_gamma 74.4130(13)
_cell_formula_units_Z 2
_cell_length_a 10.0959(3)
_cell_length_b 11.3011(3)
_cell_length_c 13.3583(4)
_cell_measurement_reflns_used 9127
_cell_measurement_temperature 180(2)
_cell_measurement_theta_max 66.59
_cell_measurement_theta_min 3.38
_cell_volume 1435.56(7)
_computing_cell_refinement 'SAINT (Bruker, 2016)'
_computing_data_collection 'APEX3 (Bruker, 2016)'
_computing_data_reduction SAINT
_computing_molecular_graphics 'Mercury (Macrae et al., 2008)'
_computing_publication_material SHELXL
_computing_structure_refinement 'SHELXL (Sheldrick, 2015)'
_computing_structure_solution 'SHELXT (Sheldrick, 2015)'
_diffrn_ambient_temperature 180(2)
_diffrn_measured_fraction_theta_full 0.992
_diffrn_measured_fraction_theta_max 0.992
_diffrn_measurement_device_type 'Bruker D8-QUEST PHOTON-100'
_diffrn_measurement_method '\w and \f-scans'
_diffrn_radiation_type CuK\a
_diffrn_radiation_wavelength 1.54178
_diffrn_reflns_av_R_equivalents 0.0413
_diffrn_reflns_av_unetI/netI 0.0411
_diffrn_reflns_Laue_measured_fraction_full 0.992
_diffrn_reflns_Laue_measured_fraction_max 0.992
_diffrn_reflns_limit_h_max 12
_diffrn_reflns_limit_h_min -11
_diffrn_reflns_limit_k_max 13
_diffrn_reflns_limit_k_min -13
_diffrn_reflns_limit_l_max 15
_diffrn_reflns_limit_l_min -15
_diffrn_reflns_number 16053
_diffrn_reflns_point_group_measured_fraction_full 0.992
_diffrn_reflns_point_group_measured_fraction_max 0.992
_diffrn_reflns_theta_full 66.617
_diffrn_reflns_theta_max 66.617
_diffrn_reflns_theta_min 3.383
_diffrn_source 'Incoatec I\mS Cu microsource'
_exptl_absorpt_coefficient_mu 13.589
_exptl_absorpt_correction_T_max 0.7528
_exptl_absorpt_correction_T_min 0.5823
_exptl_absorpt_correction_type multi-scan
_exptl_absorpt_process_details 'SADABS (Bruker, 2014)'
_exptl_crystal_colour orange
_exptl_crystal_density_diffrn 1.629
_exptl_crystal_description block
_exptl_crystal_F_000 700
_exptl_crystal_size_max 0.170
_exptl_crystal_size_mid 0.150
_exptl_crystal_size_min 0.140
_refine_diff_density_max 0.513
_refine_diff_density_min -0.526
_refine_diff_density_rms 0.089
_refine_ls_extinction_method none
_refine_ls_goodness_of_fit_ref 1.045
_refine_ls_hydrogen_treatment constr
_refine_ls_matrix_type full
_refine_ls_number_parameters 322
_refine_ls_number_reflns 5027
_refine_ls_number_restraints 0
_refine_ls_restrained_S_all 1.045
_refine_ls_R_factor_all 0.0386
_refine_ls_R_factor_gt 0.0272
_refine_ls_shift/su_max 0.001
_refine_ls_shift/su_mean 0.000
_refine_ls_structure_factor_coef Fsqd
_refine_ls_weighting_details 'w=1/[\s^2^(Fo^2^)+(0.0155P)^2^+1.0753P] where P=(Fo^2^+2Fc^2^)/3'
_refine_ls_weighting_scheme calc
_refine_ls_wR_factor_gt 0.0518
_refine_ls_wR_factor_ref 0.0551
_reflns_Friedel_coverage 0.000
_reflns_number_gt 4256
_reflns_number_total 5027
_reflns_threshold_expression 'I > 2\s(I)'
_cod_data_source_file d0dt03732j2.cif
_cod_data_source_block 9B
_cod_depositor_comments 'Adding full bibliography for 7705770--7705782.cif.'
_cod_database_code 7705779
_cambridge_user_name 'Alex Plajer'
_cambridge_user_crsid ajp233
_cambridge_supervisor_name 'Dominic Wright'
_cambridge_supervisor_crsid dsw1000
_cambridge_crystallographer_name 'Andrew Bond'
_cambridge_crystallographer_crsid adb29
_cambridge_sample_id AP_246RuSb
_cambridge_data_id DW_B1_0293
_shelx_space_group_comment
;
The symmetry employed for this shelxl refinement is uniquely defined
by the following loop, which should always be used as a source of
symmetry information in preference to the above space-group names.
They are only intended as comments.
;
_shelx_estimated_absorpt_t_min 0.206
_shelx_estimated_absorpt_t_max 0.252

loop_
_space_group_symop_operation_xyz
'x, y, z'
'-x, -y, -z'

loop_
_atom_site_label
_atom_site_type_symbol
_atom_site_fract_x
_atom_site_fract_y
_atom_site_fract_z
_atom_site_U_iso_or_equiv
_atom_site_adp_type
_atom_site_occupancy
_atom_site_site_symmetry_order
_atom_site_calc_flag
_atom_site_refinement_flags_posn
_atom_site_refinement_flags_adp
_atom_site_refinement_flags_occupancy
_atom_site_disorder_assembly
_atom_site_disorder_group
Sb1 Sb 0.60664(2) 0.72455(2) 0.74617(2) 0.01770(7) Uani 1 1 d . . . . .
Ru1 Ru 0.86860(3) 0.71540(2) 0.73429(2) 0.01912(8) Uani 1 1 d . . . . .
Cl1 Cl 0.79983(9) 0.93791(8) 0.70421(7) 0.0288(2) Uani 1 1 d . . . . .
Cl2 Cl 0.81587(9) 0.73382(8) 0.91481(6) 0.02600(19) Uani 1 1 d . . . . .
N1 N 0.3189(3) 0.8635(3) 0.8131(2) 0.0252(7) Uani 1 1 d . . . . .
N2 N 0.5978(3) 0.6559(3) 0.5450(2) 0.0286(7) Uani 1 1 d . . . . .
N3 N 0.6445(3) 0.4563(3) 0.8184(2) 0.0322(8) Uani 1 1 d . . . . .
C1 C 0.4494(4) 0.8676(3) 0.8167(3) 0.0216(8) Uani 1 1 d . . . . .
C2 C 0.4835(4) 0.9554(4) 0.8615(3) 0.0339(10) Uani 1 1 d . . . . .
H2A H 0.577403 0.955093 0.862643 0.041 Uiso 1 1 calc R U . . .
C3 C 0.3755(4) 1.0437(4) 0.9046(3) 0.0383(10) Uani 1 1 d . . . . .
H3A H 0.394152 1.105847 0.936164 0.046 Uiso 1 1 calc R U . . .
C4 C 0.2414(4) 1.0412(4) 0.9015(3) 0.0323(9) Uani 1 1 d . . . . .
H4A H 0.166691 1.101830 0.930856 0.039 Uiso 1 1 calc R U . . .
C5 C 0.2146(4) 0.9500(3) 0.8556(3) 0.0268(8) Uani 1 1 d . . . . .
C6 C 0.0703(4) 0.9415(4) 0.8526(4) 0.0460(12) Uani 1 1 d . . . . .
H6A H 0.054189 0.948922 0.781229 0.069 Uiso 1 1 calc R U . . .
H6B H 0.004000 1.008577 0.886066 0.069 Uiso 1 1 calc R U . . .
H6C H 0.057884 0.861527 0.888476 0.069 Uiso 1 1 calc R U . . .
C7 C 0.5361(4) 0.7495(3) 0.5997(3) 0.0235(8) Uani 1 1 d . . . . .
C8 C 0.4482(5) 0.8564(4) 0.5627(3) 0.0476(12) Uani 1 1 d . . . . .
H8A H 0.405936 0.920388 0.604422 0.057 Uiso 1 1 calc R U . . .
C9 C 0.4230(6) 0.8683(5) 0.4628(4) 0.0721(18) Uani 1 1 d . . . . .
H9A H 0.362130 0.941105 0.434316 0.086 Uiso 1 1 calc R U . . .
C10 C 0.4863(5) 0.7746(5) 0.4053(3) 0.0519(13) Uani 1 1 d . . . . .
H10A H 0.472134 0.783398 0.335635 0.062 Uiso 1 1 calc R U . . .
C11 C 0.5710(4) 0.6669(4) 0.4478(3) 0.0362(10) Uani 1 1 d . . . . .
C12 C 0.6384(6) 0.5595(5) 0.3891(4) 0.0654(16) Uani 1 1 d . . . . .
H12A H 0.701454 0.496547 0.430323 0.098 Uiso 1 1 calc R U . . .
H12B H 0.690788 0.587857 0.325225 0.098 Uiso 1 1 calc R U . . .
H12C H 0.566952 0.523912 0.373456 0.098 Uiso 1 1 calc R U . . .
C13 C 0.5436(4) 0.5611(3) 0.8211(3) 0.0236(8) Uani 1 1 d . . . . .
C14 C 0.4114(4) 0.5668(4) 0.8709(3) 0.0322(9) Uani 1 1 d . . . . .
H14A H 0.342740 0.643061 0.869386 0.039 Uiso 1 1 calc R U . . .
C15 C 0.3807(5) 0.4593(4) 0.9230(3) 0.0401(11) Uani 1 1 d . . . . .
H15A H 0.290603 0.459936 0.958252 0.048 Uiso 1 1 calc R U . . .
C16 C 0.4829(5) 0.3522(4) 0.9227(3) 0.0404(11) Uani 1 1 d . . . . .
H16A H 0.464693 0.277624 0.959630 0.049 Uiso 1 1 calc R U . . .
C17 C 0.6125(5) 0.3513(4) 0.8693(3) 0.0390(11) Uani 1 1 d . . . . .
C18 C 0.7283(6) 0.2353(4) 0.8674(4) 0.0673(16) Uani 1 1 d . . . . .
H18A H 0.814233 0.256031 0.832707 0.101 Uiso 1 1 calc R U . . .
H18B H 0.705098 0.176938 0.830670 0.101 Uiso 1 1 calc R U . . .
H18C H 0.741024 0.197455 0.937759 0.101 Uiso 1 1 calc R U . . .
C19 C 0.9981(4) 0.7108(4) 0.5845(3) 0.0320(9) Uani 1 1 d . . . . .
C20 C 1.0828(4) 0.7095(4) 0.6607(3) 0.0385(11) Uani 1 1 d . . . . .
H20A H 1.137071 0.768333 0.651408 0.046 Uiso 1 1 calc R U . . .
C21 C 1.0866(4) 0.6236(4) 0.7479(4) 0.0433(12) Uani 1 1 d . . . . .
H21A H 1.142048 0.625942 0.798043 0.052 Uiso 1 1 calc R U . . .
C22 C 1.0096(4) 0.5319(4) 0.7644(3) 0.0368(10) Uani 1 1 d . . . . .
C23 C 0.9289(4) 0.5310(3) 0.6880(3) 0.0303(9) Uani 1 1 d . . . . .
H23A H 0.877155 0.470362 0.696316 0.036 Uiso 1 1 calc R U . . .
C24 C 0.9240(4) 0.6195(3) 0.5988(3) 0.0279(9) Uani 1 1 d . . . . .
H24A H 0.869635 0.616651 0.548160 0.033 Uiso 1 1 calc R U . . .
C25 C 1.0108(6) 0.4412(4) 0.8599(4) 0.0625(16) Uani 1 1 d . . . . .
H25A H 0.921521 0.418944 0.876205 0.094 Uiso 1 1 calc R U . . .
H25B H 1.026111 0.478776 0.916680 0.094 Uiso 1 1 calc R U . . .
H25C H 1.085435 0.366685 0.849262 0.094 Uiso 1 1 calc R U . . .
C26 C 0.9959(5) 0.8071(4) 0.4912(3) 0.0482(12) Uani 1 1 d . . . . .
H26A H 1.003667 0.885198 0.512940 0.058 Uiso 1 1 calc R U . . .
C27 C 1.1237(7) 0.7617(5) 0.4152(4) 0.088(2) Uani 1 1 d . . . . .
H27A H 1.207281 0.744094 0.448853 0.131 Uiso 1 1 calc R U . . .
H27B H 1.128749 0.825824 0.356593 0.131 Uiso 1 1 calc R U . . .
H27C H 1.117262 0.686124 0.391538 0.131 Uiso 1 1 calc R U . . .
C28 C 0.8649(6) 0.8364(6) 0.4408(4) 0.0780(18) Uani 1 1 d . . . . .
H28A H 0.783659 0.857961 0.492136 0.117 Uiso 1 1 calc R U . . .
H28B H 0.861136 0.763887 0.411102 0.117 Uiso 1 1 calc R U . . .
H28C H 0.865385 0.906393 0.386703 0.117 Uiso 1 1 calc R U . . .

loop_
_atom_site_aniso_label
_atom_site_aniso_U_11
_atom_site_aniso_U_22
_atom_site_aniso_U_33
_atom_site_aniso_U_23
_atom_site_aniso_U_13
_atom_site_aniso_U_12
Sb1 0.01564(13) 0.01778(12) 0.02039(12) -0.00454(9) -0.00385(9) -0.00316(9)
Ru1 0.01465(15) 0.02116(15) 0.02192(15) -0.00654(12) -0.00371(11) -0.00197(11)
Cl1 0.0279(5) 0.0233(5) 0.0330(5) 0.0015(4) -0.0072(4) -0.0031(4)
Cl2 0.0281(5) 0.0288(5) 0.0201(4) -0.0041(4) -0.0034(3) -0.0046(4)
N1 0.0196(17) 0.0287(17) 0.0293(17) -0.0108(14) -0.0028(13) -0.0053(13)
N2 0.0264(18) 0.0361(19) 0.0250(17) -0.0093(15) -0.0059(13) -0.0059(14)
N3 0.045(2) 0.0223(17) 0.0254(18) -0.0006(14) 0.0017(15) -0.0070(15)
C1 0.021(2) 0.0196(19) 0.0240(19) -0.0036(15) -0.0006(15) -0.0050(15)
C2 0.028(2) 0.035(2) 0.044(2) -0.018(2) -0.0058(18) -0.0088(18)
C3 0.034(2) 0.033(2) 0.054(3) -0.026(2) -0.001(2) -0.0083(19)
C4 0.025(2) 0.029(2) 0.041(2) -0.0169(19) -0.0018(17) 0.0015(17)
C5 0.023(2) 0.029(2) 0.028(2) -0.0083(17) -0.0020(16) -0.0031(16)
C6 0.022(2) 0.058(3) 0.063(3) -0.033(3) -0.001(2) -0.005(2)
C7 0.022(2) 0.027(2) 0.025(2) -0.0084(16) -0.0049(15) -0.0068(16)
C8 0.061(3) 0.035(2) 0.040(3) -0.006(2) -0.027(2) 0.013(2)
C9 0.091(4) 0.059(4) 0.055(3) -0.007(3) -0.047(3) 0.022(3)
C10 0.060(3) 0.069(3) 0.025(2) -0.005(2) -0.021(2) -0.004(3)
C11 0.029(2) 0.056(3) 0.027(2) -0.016(2) -0.0046(17) -0.010(2)
C12 0.071(4) 0.082(4) 0.044(3) -0.038(3) -0.007(3) -0.001(3)
C13 0.034(2) 0.025(2) 0.0178(18) 0.0000(15) -0.0086(15) -0.0157(17)
C14 0.028(2) 0.035(2) 0.037(2) 0.0040(18) -0.0109(17) -0.0142(18)
C15 0.040(3) 0.045(3) 0.043(3) 0.007(2) -0.013(2) -0.027(2)
C16 0.064(3) 0.037(3) 0.031(2) 0.004(2) -0.010(2) -0.034(2)
C17 0.067(3) 0.024(2) 0.026(2) -0.0013(18) -0.006(2) -0.013(2)
C18 0.095(4) 0.029(3) 0.059(3) 0.004(2) 0.013(3) -0.003(3)
C19 0.027(2) 0.038(2) 0.032(2) -0.0189(19) 0.0135(17) -0.0108(18)
C20 0.016(2) 0.045(3) 0.058(3) -0.029(2) 0.0094(19) -0.0084(18)
C21 0.022(2) 0.050(3) 0.057(3) -0.031(2) -0.013(2) 0.013(2)
C22 0.034(2) 0.029(2) 0.037(2) -0.0093(19) -0.0109(18) 0.0166(18)
C23 0.030(2) 0.022(2) 0.035(2) -0.0127(18) 0.0023(17) 0.0000(16)
C24 0.026(2) 0.031(2) 0.026(2) -0.0149(17) 0.0010(16) -0.0025(17)
C25 0.076(4) 0.046(3) 0.047(3) -0.006(2) -0.020(3) 0.025(3)
C26 0.067(3) 0.040(3) 0.039(3) -0.008(2) 0.018(2) -0.029(2)
C27 0.120(6) 0.068(4) 0.072(4) -0.025(3) 0.062(4) -0.055(4)
C28 0.107(5) 0.081(4) 0.038(3) 0.023(3) -0.007(3) -0.029(4)

loop_
_atom_type_symbol
_atom_type_description
_atom_type_scat_dispersion_real
_atom_type_scat_dispersion_imag
_atom_type_scat_source
C C 0.0181 0.0091 'International Tables Vol C Tables 4.2.6.8 and 6.1.1.4'
H H 0.0000 0.0000 'International Tables Vol C Tables 4.2.6.8 and 6.1.1.4'
N N 0.0311 0.0180 'International Tables Vol C Tables 4.2.6.8 and 6.1.1.4'
Cl Cl 0.3639 0.7018 'International Tables Vol C Tables 4.2.6.8 and 6.1.1.4'
Ru Ru 0.0552 3.2960 'International Tables Vol C Tables 4.2.6.8 and 6.1.1.4'
Sb Sb -0.0562 5.8946 'International Tables Vol C Tables 4.2.6.8 and 6.1.1.4'

loop_
_geom_angle_atom_site_label_1
_geom_angle_atom_site_label_2
_geom_angle_atom_site_label_3
_geom_angle
_geom_angle_site_symmetry_1
_geom_angle_site_symmetry_3
_geom_angle_publ_flag
C7 Sb1 C13 102.40(13) . . ?
C7 Sb1 C1 99.40(13) . . ?
C13 Sb1 C1 101.31(14) . . ?
C7 Sb1 Ru1 113.36(10) . . ?
C13 Sb1 Ru1 116.04(10) . . ?
C1 Sb1 Ru1 121.44(9) . . ?
C23 Ru1 C24 38.18(14) . . ?
C23 Ru1 C21 67.49(15) . . ?
C24 Ru1 C21 79.70(15) . . ?
C23 Ru1 C22 37.71(14) . . ?
C24 Ru1 C22 68.64(14) . . ?
C21 Ru1 C22 37.87(16) . . ?
C23 Ru1 C19 68.45(15) . . ?
C24 Ru1 C19 37.33(14) . . ?
C21 Ru1 C19 67.91(16) . . ?
C22 Ru1 C19 81.58(15) . . ?
C23 Ru1 C20 79.68(15) . . ?
C24 Ru1 C20 67.18(14) . . ?
C21 Ru1 C20 36.78(17) . . ?
C22 Ru1 C20 67.79(17) . . ?
C19 Ru1 C20 37.91(15) . . ?
C23 Ru1 Cl1 154.19(10) . . ?
C24 Ru1 Cl1 116.17(10) . . ?
C21 Ru1 Cl1 119.01(13) . . ?
C22 Ru1 Cl1 156.80(13) . . ?
C19 Ru1 Cl1 90.25(11) . . ?
C20 Ru1 Cl1 92.52(12) . . ?
C23 Ru1 Cl2 118.07(10) . . ?
C24 Ru1 Cl2 156.19(10) . . ?
C21 Ru1 Cl2 92.22(12) . . ?
C22 Ru1 Cl2 91.22(11) . . ?
C19 Ru1 Cl2 155.67(11) . . ?
C20 Ru1 Cl2 117.99(12) . . ?
Cl1 Ru1 Cl2 87.38(3) . . ?
C23 Ru1 Sb1 92.03(11) . . ?
C24 Ru1 Sb1 93.36(10) . . ?
C21 Ru1 Sb1 154.74(14) . . ?
C22 Ru1 Sb1 117.02(13) . . ?
C19 Ru1 Sb1 119.56(11) . . ?
C20 Ru1 Sb1 157.46(12) . . ?
Cl1 Ru1 Sb1 85.91(2) . . ?
Cl2 Ru1 Sb1 84.44(2) . . ?
C1 N1 C5 118.2(3) . . ?
C7 N2 C11 118.2(3) . . ?
C13 N3 C17 116.9(3) . . ?
N1 C1 C2 123.8(3) . . ?
N1 C1 Sb1 114.7(2) . . ?
C2 C1 Sb1 121.5(3) . . ?
C3 C2 C1 117.3(4) . . ?
C3 C2 H2A 121.3 . . ?
C1 C2 H2A 121.3 . . ?
C4 C3 C2 119.7(4) . . ?
C4 C3 H3A 120.2 . . ?
C2 C3 H3A 120.2 . . ?
C3 C4 C5 119.9(3) . . ?
C3 C4 H4A 120.0 . . ?
C5 C4 H4A 120.0 . . ?
N1 C5 C4 121.0(3) . . ?
N1 C5 C6 117.1(3) . . ?
C4 C5 C6 121.9(3) . . ?
C5 C6 H6A 109.5 . . ?
C5 C6 H6B 109.5 . . ?
H6A C6 H6B 109.5 . . ?
C5 C6 H6C 109.5 . . ?
H6A C6 H6C 109.5 . . ?
H6B C6 H6C 109.5 . . ?
N2 C7 C8 123.9(3) . . ?
N2 C7 Sb1 113.1(2) . . ?
C8 C7 Sb1 122.6(3) . . ?
C7 C8 C9 117.8(4) . . ?
C7 C8 H8A 121.1 . . ?
C9 C8 H8A 121.1 . . ?
C10 C9 C8 119.3(4) . . ?
C10 C9 H9A 120.3 . . ?
C8 C9 H9A 120.3 . . ?
C9 C10 C11 120.3(4) . . ?
C9 C10 H10A 119.8 . . ?
C11 C10 H10A 119.8 . . ?
N2 C11 C10 120.4(4) . . ?
N2 C11 C12 117.2(4) . . ?
C10 C11 C12 122.4(4) . . ?
C11 C12 H12A 109.5 . . ?
C11 C12 H12B 109.5 . . ?
H12A C12 H12B 109.5 . . ?
C11 C12 H12C 109.5 . . ?
H12A C12 H12C 109.5 . . ?
H12B C12 H12C 109.5 . . ?
N3 C13 C14 123.7(3) . . ?
N3 C13 Sb1 114.4(3) . . ?
C14 C13 Sb1 121.8(3) . . ?
C13 C14 C15 118.7(4) . . ?
C13 C14 H14A 120.7 . . ?
C15 C14 H14A 120.7 . . ?
C16 C15 C14 118.4(4) . . ?
C16 C15 H15A 120.8 . . ?
C14 C15 H15A 120.8 . . ?
C15 C16 C17 120.5(4) . . ?
C15 C16 H16A 119.7 . . ?
C17 C16 H16A 119.7 . . ?
N3 C17 C16 121.7(4) . . ?
N3 C17 C18 116.0(4) . . ?
C16 C17 C18 122.2(4) . . ?
C17 C18 H18A 109.5 . . ?
C17 C18 H18B 109.5 . . ?
H18A C18 H18B 109.5 . . ?
C17 C18 H18C 109.5 . . ?
H18A C18 H18C 109.5 . . ?
H18B C18 H18C 109.5 . . ?
C24 C19 C20 117.9(4) . . ?
C24 C19 C26 123.0(4) . . ?
C20 C19 C26 119.0(4) . . ?
C24 C19 Ru1 70.5(2) . . ?
C20 C19 Ru1 71.4(2) . . ?
C26 C19 Ru1 130.8(3) . . ?
C21 C20 C19 120.8(4) . . ?
C21 C20 Ru1 70.9(2) . . ?
C19 C20 Ru1 70.7(2) . . ?
C21 C20 H20A 119.6 . . ?
C19 C20 H20A 119.6 . . ?
Ru1 C20 H20A 131.8 . . ?
C20 C21 C22 121.7(4) . . ?
C20 C21 Ru1 72.3(2) . . ?
C22 C21 Ru1 71.2(2) . . ?
C20 C21 H21A 119.1 . . ?
C22 C21 H21A 119.1 . . ?
Ru1 C21 H21A 130.0 . . ?
C23 C22 C21 117.5(4) . . ?
C23 C22 C25 120.8(4) . . ?
C21 C22 C25 121.7(4) . . ?
C23 C22 Ru1 70.2(2) . . ?
C21 C22 Ru1 70.9(2) . . ?
C25 C22 Ru1 128.7(3) . . ?
C22 C23 C24 120.9(4) . . ?
C22 C23 Ru1 72.1(2) . . ?
C24 C23 Ru1 71.2(2) . . ?
C22 C23 H23A 119.5 . . ?
C24 C23 H23A 119.5 . . ?
Ru1 C23 H23A 129.8 . . ?
C19 C24 C23 121.1(4) . . ?
C19 C24 Ru1 72.1(2) . . ?
C23 C24 Ru1 70.6(2) . . ?
C19 C24 H24A 119.5 . . ?
C23 C24 H24A 119.5 . . ?
Ru1 C24 H24A 130.4 . . ?
C22 C25 H25A 109.5 . . ?
C22 C25 H25B 109.5 . . ?
H25A C25 H25B 109.5 . . ?
C22 C25 H25C 109.5 . . ?
H25A C25 H25C 109.5 . . ?
H25B C25 H25C 109.5 . . ?
C19 C26 C28 114.0(4) . . ?
C19 C26 C27 108.0(4) . . ?
C28 C26 C27 110.6(5) . . ?
C19 C26 H26A 108.0 . . ?
C28 C26 H26A 108.0 . . ?
C27 C26 H26A 108.0 . . ?
C26 C27 H27A 109.5 . . ?
C26 C27 H27B 109.5 . . ?
H27A C27 H27B 109.5 . . ?
C26 C27 H27C 109.5 . . ?
H27A C27 H27C 109.5 . . ?
H27B C27 H27C 109.5 . . ?
C26 C28 H28A 109.5 . . ?
C26 C28 H28B 109.5 . . ?
H28A C28 H28B 109.5 . . ?
C26 C28 H28C 109.5 . . ?
H28A C28 H28C 109.5 . . ?
H28B C28 H28C 109.5 . . ?

loop_
_geom_bond_atom_site_label_1
_geom_bond_atom_site_label_2
_geom_bond_distance
_geom_bond_site_symmetry_2
_geom_bond_publ_flag
Sb1 C7 2.144(3) . ?
Sb1 C13 2.151(3) . ?
Sb1 C1 2.154(3) . ?
Sb1 Ru1 2.5976(3) . ?
Ru1 C23 2.171(4) . ?
Ru1 C24 2.178(3) . ?
Ru1 C21 2.191(4) . ?
Ru1 C22 2.195(4) . ?
Ru1 C19 2.199(4) . ?
Ru1 C20 2.208(4) . ?
Ru1 Cl1 2.4061(9) . ?
Ru1 Cl2 2.4115(8) . ?
N1 C1 1.340(4) . ?
N1 C5 1.346(4) . ?
N2 C7 1.337(4) . ?
N2 C11 1.350(5) . ?
N3 C13 1.340(5) . ?
N3 C17 1.357(5) . ?
C1 C2 1.382(5) . ?
C2 C3 1.381(5) . ?
C2 H2A 0.9500 . ?
C3 C4 1.369(5) . ?
C3 H3A 0.9500 . ?
C4 C5 1.388(5) . ?
C4 H4A 0.9500 . ?
C5 C6 1.494(5) . ?
C6 H6A 0.9800 . ?
C6 H6B 0.9800 . ?
C6 H6C 0.9800 . ?
C7 C8 1.366(5) . ?
C8 C9 1.379(6) . ?
C8 H8A 0.9500 . ?
C9 C10 1.363(7) . ?
C9 H9A 0.9500 . ?
C10 C11 1.383(6) . ?
C10 H10A 0.9500 . ?
C11 C12 1.497(6) . ?
C12 H12A 0.9800 . ?
C12 H12B 0.9800 . ?
C12 H12C 0.9800 . ?
C13 C14 1.377(5) . ?
C14 C15 1.381(5) . ?
C14 H14A 0.9500 . ?
C15 C16 1.363(6) . ?
C15 H15A 0.9500 . ?
C16 C17 1.380(6) . ?
C16 H16A 0.9500 . ?
C17 C18 1.504(6) . ?
C18 H18A 0.9800 . ?
C18 H18B 0.9800 . ?
C18 H18C 0.9800 . ?
C19 C24 1.400(5) . ?
C19 C20 1.432(6) . ?
C19 C26 1.512(6) . ?
C20 C21 1.388(6) . ?
C20 H20A 0.9500 . ?
C21 C22 1.423(6) . ?
C21 H21A 0.9500 . ?
C22 C23 1.411(5) . ?
C22 C25 1.499(6) . ?
C23 C24 1.422(5) . ?
C23 H23A 0.9500 . ?
C24 H24A 0.9500 . ?
C25 H25A 0.9800 . ?
C25 H25B 0.9800 . ?
C25 H25C 0.9800 . ?
C26 C28 1.517(7) . ?
C26 C27 1.528(6) . ?
C26 H26A 1.0000 . ?
C27 H27A 0.9800 . ?
C27 H27B 0.9800 . ?
C27 H27C 0.9800 . ?
C28 H28A 0.9800 . ?
C28 H28B 0.9800 . ?
C28 H28C 0.9800 . ?

loop_
_geom_torsion_atom_site_label_1
_geom_torsion_atom_site_label_2
_geom_torsion_atom_site_label_3
_geom_torsion_atom_site_label_4
_geom_torsion
_geom_torsion_site_symmetry_1
_geom_torsion_site_symmetry_2
_geom_torsion_site_symmetry_3
_geom_torsion_site_symmetry_4
_geom_torsion_publ_flag
C5 N1 C1 C2 0.0(5) . . . . ?
C5 N1 C1 Sb1 180.0(3) . . . . ?
N1 C1 C2 C3 -0.1(6) . . . . ?
Sb1 C1 C2 C3 179.8(3) . . . . ?
C1 C2 C3 C4 0.0(6) . . . . ?
C2 C3 C4 C5 0.2(6) . . . . ?
C1 N1 C5 C4 0.3(5) . . . . ?
C1 N1 C5 C6 -178.6(3) . . . . ?
C3 C4 C5 N1 -0.4(6) . . . . ?
C3 C4 C5 C6 178.5(4) . . . . ?
C11 N2 C7 C8 -0.6(6) . . . . ?
C11 N2 C7 Sb1 -174.0(3) . . . . ?
N2 C7 C8 C9 -0.5(7) . . . . ?
Sb1 C7 C8 C9 172.2(4) . . . . ?
C7 C8 C9 C10 -0.3(9) . . . . ?
C8 C9 C10 C11 2.3(9) . . . . ?
C7 N2 C11 C10 2.7(6) . . . . ?
C7 N2 C11 C12 -178.4(4) . . . . ?
C9 C10 C11 N2 -3.6(8) . . . . ?
C9 C10 C11 C12 177.6(5) . . . . ?
C17 N3 C13 C14 -0.9(5) . . . . ?
C17 N3 C13 Sb1 176.5(3) . . . . ?
N3 C13 C14 C15 1.4(6) . . . . ?
Sb1 C13 C14 C15 -175.8(3) . . . . ?
C13 C14 C15 C16 -0.1(6) . . . . ?
C14 C15 C16 C17 -1.7(6) . . . . ?
C13 N3 C17 C16 -0.9(6) . . . . ?
C13 N3 C17 C18 -178.5(4) . . . . ?
C15 C16 C17 N3 2.2(6) . . . . ?
C15 C16 C17 C18 179.7(4) . . . . ?
C24 C19 C20 C21 -2.6(5) . . . . ?
C26 C19 C20 C21 179.3(4) . . . . ?
Ru1 C19 C20 C21 52.2(3) . . . . ?
C24 C19 C20 Ru1 -54.8(3) . . . . ?
C26 C19 C20 Ru1 127.0(4) . . . . ?
C19 C20 C21 C22 1.4(6) . . . . ?
Ru1 C20 C21 C22 53.5(3) . . . . ?
C19 C20 C21 Ru1 -52.1(3) . . . . ?
C20 C21 C22 C23 0.3(6) . . . . ?
Ru1 C21 C22 C23 54.3(3) . . . . ?
C20 C21 C22 C25 -178.4(4) . . . . ?
Ru1 C21 C22 C25 -124.4(4) . . . . ?
C20 C21 C22 Ru1 -54.0(3) . . . . ?
C21 C22 C23 C24 -0.7(5) . . . . ?
C25 C22 C23 C24 177.9(4) . . . . ?
Ru1 C22 C23 C24 53.9(3) . . . . ?
C21 C22 C23 Ru1 -54.6(3) . . . . ?
C25 C22 C23 Ru1 124.1(4) . . . . ?
C20 C19 C24 C23 2.1(5) . . . . ?
C26 C19 C24 C23 -179.8(4) . . . . ?
Ru1 C19 C24 C23 -53.1(3) . . . . ?
C20 C19 C24 Ru1 55.2(3) . . . . ?
C26 C19 C24 Ru1 -126.7(4) . . . . ?
C22 C23 C24 C19 -0.5(5) . . . . ?
Ru1 C23 C24 C19 53.8(3) . . . . ?
C22 C23 C24 Ru1 -54.3(3) . . . . ?
C24 C19 C26 C28 26.6(6) . . . . ?
C20 C19 C26 C28 -155.3(4) . . . . ?
Ru1 C19 C26 C28 -65.5(5) . . . . ?
C24 C19 C26 C27 -96.7(5) . . . . ?
C20 C19 C26 C27 81.3(5) . . . . ?
Ru1 C19 C26 C27 171.2(4) . . . . ?
